data_1101053
loop_
_publ_author_name
'Kazuo Eda'
'Kin Chin'
'Noriyuki Sotani'
'M. Stanley Whittingham'

_journal_name_full 'Journal of Solid State Chemistry'
_chemical_formula_sum 'K2 Mo4 O13'
_chemical_formula_weight 669.96
_chemical_name_common 'potassium tetramolybdate'
_space_group_IT_number 61
_symmetry_cell_setting orthorhombic
_symmetry_space_group_name_Hall '-P 2ac 2ab'
_symmetry_space_group_name_H-M 'P b c a'
_atom_sites_solution_hydrogens geom
_atom_sites_solution_primary direct
_atom_sites_solution_secondary difmap
_cell_angle_alpha 90.00
_cell_angle_beta 90.00
_cell_angle_gamma 90.00
_cell_formula_units_Z 8
_cell_length_a 7.5479(15)
_cell_length_b 15.391(3)
_cell_length_c 18.527(4)
_cell_measurement_reflns_used 2673
_cell_measurement_temperature 293(2)
_cell_measurement_theta_max 23.26
_cell_measurement_theta_min 2.19
_cell_volume 2152.3(7)
_diffrn_ambient_temperature 293(2)
_diffrn_detector_area_resol_mean ?
_diffrn_measurement_device_type 'CCD area detector'
_diffrn_measurement_method 'phi and omega scans'
_diffrn_radiation_monochromator graphite
_diffrn_radiation_source 'fine-focus sealed tube'
_diffrn_radiation_type MoK\a
_diffrn_radiation_wavelength 0.71073
_diffrn_reflns_av_R_equivalents 0.0409
_diffrn_reflns_av_sigmaI/netI 0.0330
_diffrn_reflns_limit_h_max 8
_diffrn_reflns_limit_h_min -6
_diffrn_reflns_limit_k_max 17
_diffrn_reflns_limit_k_min -17
_diffrn_reflns_limit_l_max 20
_diffrn_reflns_limit_l_min -18
_diffrn_reflns_number 7520
_diffrn_reflns_theta_max 23.33
_diffrn_reflns_theta_min 2.65
_diffrn_standards_decay_% ?
_diffrn_standards_interval_count ?
_diffrn_standards_interval_time ?
_diffrn_standards_number ?
_exptl_absorpt_coefficient_mu 5.296
_exptl_absorpt_correction_T_max ?
_exptl_absorpt_correction_T_min ?
_exptl_absorpt_correction_type 'SADABS ver. 2.03(Sheldrick)'
_exptl_absorpt_process_details ?
_exptl_crystal_colour colorless
_exptl_crystal_density_diffrn 4.135
_exptl_crystal_density_meas 4.1
_exptl_crystal_density_method pycnometry
_exptl_crystal_description plate
_exptl_crystal_F_000 2375
_exptl_crystal_size_max 0.17
_exptl_crystal_size_mid 0.14
_exptl_crystal_size_min 0.03
_refine_ls_extinction_coef ?
_refine_ls_extinction_method none
_refine_ls_goodness_of_fit_ref 1.061
_refine_ls_hydrogen_treatment mixed
_refine_ls_matrix_type full
_refine_ls_number_parameters 172
_refine_ls_number_reflns 1553
_refine_ls_number_restraints 0
_refine_ls_restrained_S_all 1.061
_refine_ls_R_factor_all 0.0344
_refine_ls_R_factor_gt 0.0297
_refine_ls_shift/su_max 0.001
_refine_ls_shift/su_mean 0.000
_refine_ls_structure_factor_coef Fsqd
_refine_ls_weighting_details 'calc w=1/[\s^2^(Fo^2^)+(0.0564P)^2^+0.0000P] where P=(Fo^2^+2Fc^2^)/3'
_refine_ls_weighting_scheme calc
_refine_ls_wR_factor_gt 0.0764
_refine_ls_wR_factor_ref 0.0797
_reflns_number_gt 1359
_reflns_number_total 1553
_reflns_threshold_expression >2sigma(I)
_cod_original_sg_symbol_H-M Pbca
_cod_database_code 1101053

loop_
_symmetry_equiv_pos_as_xyz
'x, y, z'
'-x+1/2, -y, z+1/2'
'-x, y+1/2, -z+1/2'
'x+1/2, -y+1/2, -z'
'-x, -y, -z'
'x-1/2, y, -z-1/2'
'x, -y-1/2, z-1/2'
'-x-1/2, y-1/2, z'

loop_
_atom_site_label
_atom_site_type_symbol
_atom_site_fract_x
_atom_site_fract_y
_atom_site_fract_z
_atom_site_U_iso_or_equiv
_atom_site_adp_type
_atom_site_occupancy
_atom_site_symmetry_multiplicity
_atom_site_calc_flag
_atom_site_refinement_flags
_atom_site_disorder_assembly
_atom_site_disorder_group
Mo1 Mo 0.70443(7) 0.36156(3) 0.09816(3) 0.0129(2) Uani 1 1 d . . .
Mo2 Mo 0.60621(7) 0.56784(3) 0.10711(3) 0.0116(2) Uani 1 1 d . . .
Mo3 Mo 0.92180(7) 0.22263(3) 0.25053(3) 0.0104(2) Uani 1 1 d . . .
Mo4 Mo 0.32758(7) 0.43128(3) 0.24364(3) 0.0099(2) Uani 1 1 d . . .
K5 K 0.3919(2) 0.47107(10) 0.58442(8) 0.0231(4) Uani 1 1 d . . .
K6 K 0.7297(2) 0.28462(10) 0.43230(8) 0.0291(4) Uani 1 1 d . . .
O1 O 0.8080(5) 0.3214(2) 0.1848(2) 0.0112(9) Uani 1 1 d . . .
O2 O 0.8861(6) 0.3774(3) 0.0431(2) 0.0203(11) Uani 1 1 d . . .
O3 O 0.4214(5) 0.5156(3) 0.1959(2) 0.0136(10) Uani 1 1 d . . .
O4 O 0.6718(6) 0.6467(2) 0.1808(2) 0.0164(11) Uani 1 1 d . . .
O5 O 0.4225(6) 0.6207(3) 0.0758(2) 0.0188(10) Uani 1 1 d . . .
O6 O 0.7655(6) 0.5867(3) 0.0434(2) 0.0189(10) Uani 1 1 d . . .
O7 O 0.6013(6) 0.2724(3) 0.0635(2) 0.0199(11) Uani 1 1 d . . .
O8 O 0.4303(6) 0.3348(3) 0.1934(2) 0.0123(10) Uani 1 1 d . . .
O9 O 0.5429(6) 0.4492(3) 0.0746(2) 0.0134(9) Uani 1 1 d . . .
O10 O 0.1183(6) 0.4271(3) 0.2064(2) 0.0142(10) Uani 1 1 d . . .
O11 O 1.1350(6) 0.2303(3) 0.2151(2) 0.0132(9) Uani 1 1 d . . .
O12 O 0.2778(6) 0.4792(2) 0.3334(2) 0.0138(9) Uani 1 1 d . . .
O13 O 0.9452(6) 0.1579(3) 0.3236(2) 0.0194(10) Uani 1 1 d . . .

loop_
_atom_site_aniso_label
_atom_site_aniso_U_11
_atom_site_aniso_U_22
_atom_site_aniso_U_33
_atom_site_aniso_U_23
_atom_site_aniso_U_13
_atom_site_aniso_U_12
Mo1 0.0179(3) 0.0135(3) 0.0072(3) -0.0006(2) -0.0018(2) 0.0022(2)
Mo2 0.0147(4) 0.0126(3) 0.0076(3) 0.0005(2) 0.0005(2) 0.0006(2)
Mo3 0.0116(4) 0.0117(3) 0.0080(3) 0.0002(2) -0.0003(2) 0.0005(2)
Mo4 0.0115(4) 0.0117(3) 0.0065(3) 0.00054(19) 0.0012(2) 0.0005(2)
K5 0.0280(9) 0.0243(9) 0.0171(8) -0.0022(7) 0.0012(6) -0.0039(6)
K6 0.0339(10) 0.0315(9) 0.0218(9) -0.0025(7) 0.0065(7) -0.0074(7)
O1 0.013(2) 0.011(2) 0.010(2) -0.0043(17) -0.0028(17) 0.0006(17)
O2 0.026(3) 0.025(3) 0.010(2) 0.000(2) -0.0011(19) 0.004(2)
O3 0.014(3) 0.017(2) 0.010(2) 0.0020(18) -0.0009(17) -0.0013(18)
O4 0.017(3) 0.015(2) 0.017(3) -0.0023(19) 0.0023(18) 0.0018(18)
O5 0.022(3) 0.024(2) 0.011(2) 0.0001(19) -0.0013(19) -0.002(2)
O6 0.022(3) 0.020(2) 0.015(2) -0.001(2) 0.002(2) -0.0001(19)
O7 0.032(3) 0.018(2) 0.010(2) -0.0016(18) -0.003(2) 0.004(2)
O8 0.019(3) 0.011(2) 0.007(2) 0.0017(17) 0.0032(17) 0.0039(18)
O9 0.019(2) 0.015(2) 0.006(2) -0.0010(17) -0.0026(18) -0.0037(19)
O10 0.014(2) 0.018(2) 0.010(2) 0.0009(18) -0.0016(19) -0.0006(18)
O11 0.018(2) 0.011(2) 0.011(2) -0.0016(18) -0.0004(19) -0.0019(18)
O12 0.015(2) 0.015(2) 0.012(2) 0.0012(18) 0.0025(19) 0.0009(17)
O13 0.026(3) 0.020(2) 0.013(2) 0.0055(19) 0.0000(19) 0.000(2)
